data_2231604
loop_
_publ_author_name
'Najafi, Ezzatollah'
'Amini, Mostafa M.'
'Ng, Seik Weng'

_publ_section_title
;
 8-Hydroxy-2-methylquinolinium
 dibromido(2-methylquinolin-8-olato-\k^2^<i>N</i>,<i>O</i>)zincate
 acetonitrile monosolvate
;
_journal_coeditor_code LH5306
_journal_issue 9
_journal_name_full 'Acta Crystallographica Section E'
_journal_page_first m1281
_journal_paper_doi 10.1107/S160053681103234X
_journal_volume 67
_journal_year 2011
_chemical_formula_iupac '(C10 H10 N O) [Zn Br2 (C10 H8 N O)], C2 H3 N'
_chemical_formula_moiety 'C10 H10 N O +, C10 H8 Br2 N O Zn -, C2 H3 N'
_chemical_formula_sum 'C22 H21 Br2 N3 O2 Zn'
_chemical_formula_weight 584.61
_chemical_name_systematic
;
8-Hydroxy-2-methylquinolinium
dibromido(2-methylquinolin-8-olato-\k^2^<i>N</i>,<i>O</i>)zincate
acetonitrile monosolvate
;
_space_group_IT_number 2
_symmetry_cell_setting triclinic
_symmetry_space_group_name_Hall '-P 1'
_symmetry_space_group_name_H-M 'P -1'
_atom_sites_solution_hydrogens geom
_atom_sites_solution_primary direct
_atom_sites_solution_secondary difmap
_audit_creation_method SHELXL-97
_cell_angle_alpha 86.159(4)
_cell_angle_beta 80.775(4)
_cell_angle_gamma 85.098(4)
_cell_formula_units_Z 2
_cell_length_a 7.1870(3)
_cell_length_b 9.7795(5)
_cell_length_c 16.2520(7)
_cell_measurement_reflns_used 4618
_cell_measurement_temperature 100(2)
_cell_measurement_theta_max 29.14
_cell_measurement_theta_min 2.38
_cell_volume 1121.73(9)
_computing_cell_refinement 'CrysAlis PRO (Agilent, 2010)'
_computing_data_collection 'CrysAlis PRO (Agilent, 2010)'
_computing_data_reduction 'CrysAlis PRO (Agilent, 2010)'
_computing_molecular_graphics 'X-SEED (Barbour, 2001)'
_computing_publication_material 'publCIF (Westrip, 2010)'
_computing_structure_refinement 'SHELXL97 (Sheldrick, 2008)'
_computing_structure_solution 'SHELXS97 (Sheldrick, 2008)'
_diffrn_ambient_temperature 100(2)
_diffrn_detector_area_resol_mean 10.4041
_diffrn_measured_fraction_theta_full 0.999
_diffrn_measured_fraction_theta_max 0.961
_diffrn_measurement_device_type 'Agilent SuperNova Dual diffractometer with an Atlas detector'
_diffrn_measurement_method \w
_diffrn_radiation_monochromator Mirror
_diffrn_radiation_source 'SuperNova (Mo) X-ray Source'
_diffrn_radiation_type MoK\a
_diffrn_radiation_wavelength 0.71073
_diffrn_reflns_av_R_equivalents 0.0330
_diffrn_reflns_av_sigmaI/netI 0.0550
_diffrn_reflns_limit_h_max 9
_diffrn_reflns_limit_h_min -9
_diffrn_reflns_limit_k_max 12
_diffrn_reflns_limit_k_min -9
_diffrn_reflns_limit_l_max 21
_diffrn_reflns_limit_l_min -20
_diffrn_reflns_number 8710
_diffrn_reflns_theta_full 25.24
_diffrn_reflns_theta_max 27.50
_diffrn_reflns_theta_min 2.51
_diffrn_standards_decay_% 0
_diffrn_standards_interval_count 0
_diffrn_standards_interval_time 0
_diffrn_standards_number 0
_exptl_absorpt_coefficient_mu 4.680
_exptl_absorpt_correction_T_max 0.5403
_exptl_absorpt_correction_T_min 0.3874
_exptl_absorpt_correction_type multi-scan
_exptl_absorpt_process_details '(CrysAlis PRO; Agilent, 2010)'
_exptl_crystal_colour yellow
_exptl_crystal_density_diffrn 1.731
_exptl_crystal_density_method 'not measured'
_exptl_crystal_description block
_exptl_crystal_F_000 580
_exptl_crystal_size_max 0.25
_exptl_crystal_size_mid 0.20
_exptl_crystal_size_min 0.15
_refine_diff_density_max 0.538
_refine_diff_density_min -0.855
_refine_ls_extinction_method none
_refine_ls_goodness_of_fit_ref 1.010
_refine_ls_hydrogen_treatment mixed
_refine_ls_matrix_type full
_refine_ls_number_parameters 282
_refine_ls_number_reflns 4970
_refine_ls_number_restraints 2
_refine_ls_restrained_S_all 1.010
_refine_ls_R_factor_all 0.0415
_refine_ls_R_factor_gt 0.0312
_refine_ls_shift/su_max 0.001
_refine_ls_shift/su_mean 0.001
_refine_ls_structure_factor_coef Fsqd
_refine_ls_weighting_details 'calc w=1/[\s^2^(Fo^2^)+(0.0183P)^2^] where P=(Fo^2^+2Fc^2^)/3'
_refine_ls_weighting_scheme calc
_refine_ls_wR_factor_gt 0.0599
_refine_ls_wR_factor_ref 0.0645
_reflns_number_gt 4197
_reflns_number_total 4970
_reflns_threshold_expression I>2\s(I)
_cod_data_source_file lh5306.cif
_cod_data_source_block I
_cod_database_code 2231604
_cod_database_fobs_code 2231604

loop_
_symmetry_equiv_pos_as_xyz
'x, y, z'
'-x, -y, -z'

loop_
_atom_site_type_symbol
_atom_site_label
_atom_site_fract_x
_atom_site_fract_y
_atom_site_fract_z
_atom_site_U_iso_or_equiv
_atom_site_adp_type
_atom_site_calc_flag
_atom_site_refinement_flags
_atom_site_occupancy
_atom_site_symmetry_multiplicity
Br Br1 0.88168(4) 0.83050(3) 0.860009(16) 0.02244(8) Uani d . 1 1
Br Br2 0.50073(4) 0.95447(3) 0.711001(16) 0.02404(8) Uani d . 1 1
Zn Zn1 0.61597(4) 0.77959(3) 0.800839(17) 0.01579(8) Uani d . 1 1
O O1 0.6552(2) 0.59396(18) 0.75476(10) 0.0164(4) Uani d . 1 1
O O2 0.7760(2) 0.49663(19) 0.61189(10) 0.0180(4) Uani d D 1 1
H H2 0.735(4) 0.535(3) 0.6565(12) 0.051(11) Uiso d D 1 1
N N1 0.4256(3) 0.6890(2) 0.88999(12) 0.0138(5) Uani d . 1 1
N N2 0.8330(3) 0.3677(2) 0.46831(12) 0.0137(5) Uani d D 1 1
H H1 0.853(4) 0.323(3) 0.5148(10) 0.026(8) Uiso d D 1 1
N N3 0.9248(3) 0.1939(2) 0.61350(15) 0.0268(6) Uani d . 1 1
C C1 0.4381(3) 0.5504(3) 0.87876(14) 0.0135(5) Uani d . 1 1
C C2 0.5632(3) 0.5020(3) 0.80728(14) 0.0149(5) Uani d . 1 1
C C3 0.5768(4) 0.3633(3) 0.79535(15) 0.0173(6) Uani d . 1 1
H H3 0.6582 0.3288 0.7481 0.021 Uiso calc R 1 1
C C4 0.4733(4) 0.2716(3) 0.85143(15) 0.0182(6) Uani d . 1 1
H H4 0.4860 0.1765 0.8411 0.022 Uiso calc R 1 1
C C5 0.3544(3) 0.3161(3) 0.92073(16) 0.0187(6) Uani d . 1 1
H H5 0.2857 0.2527 0.9581 0.022 Uiso calc R 1 1
C C6 0.3357(3) 0.4576(3) 0.93569(15) 0.0156(5) Uani d . 1 1
C C7 0.2193(3) 0.5165(3) 1.00595(15) 0.0179(6) Uani d . 1 1
H H7 0.1498 0.4591 1.0471 0.022 Uiso calc R 1 1
C C8 0.2076(3) 0.6539(3) 1.01421(15) 0.0181(6) Uani d . 1 1
H H8 0.1275 0.6922 1.0606 0.022 Uiso calc R 1 1
C C9 0.3124(3) 0.7408(3) 0.95511(15) 0.0156(6) Uani d . 1 1
C C10 0.3020(4) 0.8932(3) 0.96312(16) 0.0222(6) Uani d . 1 1
H H10A 0.4281 0.9263 0.9462 0.033 Uiso calc R 1 1
H H10B 0.2555 0.9144 1.0213 0.033 Uiso calc R 1 1
H H10C 0.2155 0.9387 0.9271 0.033 Uiso calc R 1 1
C C11 0.7546(3) 0.5007(3) 0.46969(15) 0.0134(5) Uani d . 1 1
C C12 0.7190(3) 0.5680(3) 0.54621(15) 0.0143(5) Uani d . 1 1
C C13 0.6326(3) 0.6992(3) 0.54599(16) 0.0173(6) Uani d . 1 1
H H13 0.6071 0.7463 0.5963 0.021 Uiso calc R 1 1
C C14 0.5817(3) 0.7643(3) 0.47216(16) 0.0190(6) Uani d . 1 1
H H14 0.5201 0.8542 0.4740 0.023 Uiso calc R 1 1
C C15 0.6185(3) 0.7019(3) 0.39779(16) 0.0182(6) Uani d . 1 1
H H15 0.5836 0.7480 0.3486 0.022 Uiso calc R 1 1
C C16 0.7093(3) 0.5677(3) 0.39514(15) 0.0159(6) Uani d . 1 1
C C17 0.7563(3) 0.4941(3) 0.32169(16) 0.0202(6) Uani d . 1 1
H H17 0.7326 0.5375 0.2699 0.024 Uiso calc R 1 1
C C18 0.8347(3) 0.3626(3) 0.32364(16) 0.0200(6) Uani d . 1 1
H H18 0.8650 0.3152 0.2735 0.024 Uiso calc R 1 1
C C19 0.8711(3) 0.2964(3) 0.39969(16) 0.0173(6) Uani d . 1 1
C C20 0.9466(4) 0.1505(3) 0.40586(17) 0.0248(6) Uani d . 1 1
H H20A 0.9691 0.1260 0.4631 0.037 Uiso calc R 1 1
H H20B 1.0657 0.1380 0.3673 0.037 Uiso calc R 1 1
H H20C 0.8548 0.0913 0.3913 0.037 Uiso calc R 1 1
C C21 0.9679(4) 0.1787(3) 0.67766(18) 0.0220(6) Uani d . 1 1
C C22 1.0230(4) 0.1609(3) 0.76012(17) 0.0322(7) Uani d . 1 1
H H22A 1.1477 0.1105 0.7564 0.048 Uiso calc R 1 1
H H22B 0.9301 0.1090 0.7976 0.048 Uiso calc R 1 1
H H22C 1.0285 0.2512 0.7820 0.048 Uiso calc R 1 1

loop_
_atom_site_aniso_label
_atom_site_aniso_U_11
_atom_site_aniso_U_22
_atom_site_aniso_U_33
_atom_site_aniso_U_12
_atom_site_aniso_U_13
_atom_site_aniso_U_23
Br1 0.02081(15) 0.02701(17) 0.02033(14) -0.00692(12) -0.00113(11) -0.00586(12)
Br2 0.03621(17) 0.01423(15) 0.02002(14) 0.00516(12) -0.00265(12) -0.00189(11)
Zn1 0.01904(16) 0.01350(17) 0.01443(15) -0.00166(13) -0.00014(12) -0.00329(12)
O1 0.0210(9) 0.0138(10) 0.0130(8) 0.0004(8) 0.0010(7) -0.0027(7)
O2 0.0249(10) 0.0167(10) 0.0112(9) 0.0011(8) -0.0001(8) -0.0020(8)
N1 0.0138(10) 0.0161(12) 0.0120(10) -0.0006(9) -0.0024(8) -0.0043(9)
N2 0.0137(11) 0.0139(12) 0.0126(11) -0.0010(9) 0.0015(9) -0.0028(9)
N3 0.0290(14) 0.0192(14) 0.0296(14) 0.0031(11) 0.0006(11) -0.0007(11)
C1 0.0136(12) 0.0148(14) 0.0136(12) -0.0001(10) -0.0059(10) -0.0046(10)
C2 0.0157(13) 0.0187(15) 0.0109(12) -0.0003(11) -0.0038(10) -0.0030(11)
C3 0.0197(13) 0.0191(15) 0.0132(12) 0.0042(11) -0.0033(11) -0.0065(11)
C4 0.0245(14) 0.0115(14) 0.0210(13) -0.0003(11) -0.0106(11) -0.0032(11)
C5 0.0190(13) 0.0187(15) 0.0202(13) -0.0052(12) -0.0068(11) 0.0006(11)
C6 0.0132(12) 0.0201(15) 0.0147(12) -0.0020(11) -0.0051(10) -0.0016(11)
C7 0.0144(13) 0.0252(16) 0.0146(12) -0.0035(12) -0.0025(10) -0.0016(11)
C8 0.0125(12) 0.0279(16) 0.0139(12) -0.0004(12) 0.0000(10) -0.0067(12)
C9 0.0143(13) 0.0181(15) 0.0160(13) -0.0004(11) -0.0059(10) -0.0061(11)
C10 0.0224(14) 0.0221(16) 0.0225(14) 0.0008(12) -0.0021(12) -0.0095(12)
C11 0.0081(12) 0.0136(13) 0.0183(13) -0.0027(10) 0.0001(10) -0.0015(11)
C12 0.0125(12) 0.0157(14) 0.0139(12) -0.0042(11) 0.0025(10) -0.0033(11)
C13 0.0168(13) 0.0160(14) 0.0185(13) -0.0049(11) 0.0028(11) -0.0051(11)
C14 0.0153(13) 0.0125(14) 0.0279(15) 0.0013(11) -0.0006(11) -0.0009(11)
C15 0.0175(13) 0.0172(15) 0.0194(13) -0.0026(11) -0.0026(11) 0.0034(11)
C16 0.0113(12) 0.0204(15) 0.0162(13) -0.0028(11) -0.0007(10) -0.0030(11)
C17 0.0175(14) 0.0276(17) 0.0162(13) -0.0050(12) -0.0024(11) -0.0033(12)
C18 0.0181(14) 0.0263(16) 0.0161(13) -0.0008(12) 0.0003(11) -0.0133(12)
C19 0.0132(13) 0.0177(15) 0.0211(14) -0.0024(11) 0.0005(11) -0.0066(11)
C20 0.0282(15) 0.0195(16) 0.0263(15) 0.0037(13) -0.0029(12) -0.0086(12)
C21 0.0205(14) 0.0115(14) 0.0302(16) 0.0020(11) 0.0054(13) 0.0000(12)
C22 0.0312(17) 0.036(2) 0.0251(15) 0.0058(15) 0.0005(13) 0.0072(14)

loop_
_atom_type_symbol
_atom_type_description
_atom_type_scat_dispersion_real
_atom_type_scat_dispersion_imag
_atom_type_scat_source
C C 0.0033 0.0016 'International Tables Vol C Tables 4.2.6.8 and 6.1.1.4'
H H 0.0000 0.0000 'International Tables Vol C Tables 4.2.6.8 and 6.1.1.4'
N N 0.0061 0.0033 'International Tables Vol C Tables 4.2.6.8 and 6.1.1.4'
O O 0.0106 0.0060 'International Tables Vol C Tables 4.2.6.8 and 6.1.1.4'
Zn Zn 0.2839 1.4301 'International Tables Vol C Tables 4.2.6.8 and 6.1.1.4'
Br Br -0.2901 2.4595 'International Tables Vol C Tables 4.2.6.8 and 6.1.1.4'

loop_
_geom_angle_atom_site_label_1
_geom_angle_atom_site_label_2
_geom_angle_atom_site_label_3
_geom_angle
O1 Zn1 N1 83.97(8)
O1 Zn1 Br2 114.56(5)
N1 Zn1 Br2 117.98(6)
O1 Zn1 Br1 111.06(5)
N1 Zn1 Br1 109.80(6)
Br2 Zn1 Br1 115.446(16)
C2 O1 Zn1 110.82(14)
C12 O2 H2 112(2)
C9 N1 C1 120.2(2)
C9 N1 Zn1 130.70(18)
C1 N1 Zn1 108.86(15)
C19 N2 C11 123.8(2)
C19 N2 H1 116.0(19)
C11 N2 H1 120.1(19)
N1 C1 C6 122.2(2)
N1 C1 C2 117.1(2)
C6 C1 C2 120.7(2)
O1 C2 C3 123.9(2)
O1 C2 C1 118.5(2)
C3 C2 C1 117.6(2)
C2 C3 C4 121.5(2)
C2 C3 H3 119.2
C4 C3 H3 119.2
C5 C4 C3 121.6(3)
C5 C4 H4 119.2
C3 C4 H4 119.2
C4 C5 C6 119.0(2)
C4 C5 H5 120.5
C6 C5 H5 120.5
C1 C6 C5 119.5(2)
C1 C6 C7 116.0(2)
C5 C6 C7 124.5(2)
C8 C7 C6 120.2(2)
C8 C7 H7 119.9
C6 C7 H7 119.9
C7 C8 C9 121.0(2)
C7 C8 H8 119.5
C9 C8 H8 119.5
N1 C9 C8 120.4(2)
N1 C9 C10 117.7(2)
C8 C9 C10 121.9(2)
C9 C10 H10A 109.5
C9 C10 H10B 109.5
H10A C10 H10B 109.5
C9 C10 H10C 109.5
H10A C10 H10C 109.5
H10B C10 H10C 109.5
N2 C11 C16 119.2(2)
N2 C11 C12 119.6(2)
C16 C11 C12 121.2(2)
O2 C12 C13 126.2(2)
O2 C12 C11 115.8(2)
C13 C12 C11 118.0(2)
C12 C13 C14 120.8(2)
C12 C13 H13 119.6
C14 C13 H13 119.6
C15 C14 C13 121.8(3)
C15 C14 H14 119.1
C13 C14 H14 119.1
C14 C15 C16 119.1(2)
C14 C15 H15 120.4
C16 C15 H15 120.4
C11 C16 C17 117.0(2)
C11 C16 C15 119.0(2)
C17 C16 C15 124.0(2)
C18 C17 C16 121.4(3)
C18 C17 H17 119.3
C16 C17 H17 119.3
C17 C18 C19 120.2(2)
C17 C18 H18 119.9
C19 C18 H18 119.9
N2 C19 C18 118.2(2)
N2 C19 C20 119.5(2)
C18 C19 C20 122.3(2)
C19 C20 H20A 109.5
C19 C20 H20B 109.5
H20A C20 H20B 109.5
C19 C20 H20C 109.5
H20A C20 H20C 109.5
H20B C20 H20C 109.5
N3 C21 C22 179.3(3)
C21 C22 H22A 109.5
C21 C22 H22B 109.5
H22A C22 H22B 109.5
C21 C22 H22C 109.5
H22A C22 H22C 109.5
H22B C22 H22C 109.5

loop_
_geom_bond_atom_site_label_1
_geom_bond_atom_site_label_2
_geom_bond_distance
Br1 Zn1 2.3738(4)
Br2 Zn1 2.3566(4)
Zn1 O1 1.9907(18)
Zn1 N1 2.0386(19)
O1 C2 1.339(3)
O2 C12 1.336(3)
O2 H2 0.837(10)
N1 C9 1.328(3)
N1 C1 1.373(3)
N2 C19 1.334(3)
N2 C11 1.373(3)
N2 H1 0.875(10)
N3 C21 1.131(3)
C1 C6 1.416(3)
C1 C2 1.431(3)
C2 C3 1.375(4)
C3 C4 1.406(4)
C3 H3 0.9500
C4 C5 1.372(3)
C4 H4 0.9500
C5 C6 1.412(4)
C5 H5 0.9500
C6 C7 1.426(3)
C7 C8 1.353(4)
C7 H7 0.9500
C8 C9 1.407(4)
C8 H8 0.9500
C9 C10 1.500(4)
C10 H10A 0.9800
C10 H10B 0.9800
C10 H10C 0.9800
C11 C16 1.409(3)
C11 C12 1.423(3)
C12 C13 1.377(4)
C13 C14 1.406(4)
C13 H13 0.9500
C14 C15 1.369(4)
C14 H14 0.9500
C15 C16 1.415(4)
C15 H15 0.9500
C16 C17 1.415(4)
C17 C18 1.360(4)
C17 H17 0.9500
C18 C19 1.408(4)
C18 H18 0.9500
C19 C20 1.485(4)
C20 H20A 0.9800
C20 H20B 0.9800
C20 H20C 0.9800
C21 C22 1.453(4)
C22 H22A 0.9800
C22 H22B 0.9800
C22 H22C 0.9800

loop_
_geom_hbond_atom_site_label_D
_geom_hbond_atom_site_label_H
_geom_hbond_atom_site_label_A
_geom_hbond_distance_DH
_geom_hbond_distance_HA
_geom_hbond_distance_DA
_geom_hbond_angle_DHA
_geom_hbond_publ_flag
O2 H2 O1 0.840(10) 1.730(10) 2.561(2) 173(4) yes
N2 H1 N3 0.880(10) 2.080(10) 2.943(3) 171(3) yes

loop_
_geom_torsion_atom_site_label_1
_geom_torsion_atom_site_label_2
_geom_torsion_atom_site_label_3
_geom_torsion_atom_site_label_4
_geom_torsion
N1 Zn1 O1 C2 -7.93(16)
Br2 Zn1 O1 C2 -125.99(14)
Br1 Zn1 O1 C2 101.00(15)
O1 Zn1 N1 C9 -178.6(2)
Br2 Zn1 N1 C9 -64.0(2)
Br1 Zn1 N1 C9 71.1(2)
O1 Zn1 N1 C1 6.82(15)
Br2 Zn1 N1 C1 121.47(14)
Br1 Zn1 N1 C1 -103.42(15)
C9 N1 C1 C6 -1.1(4)
Zn1 N1 C1 C6 174.10(19)
C9 N1 C1 C2 -179.9(2)
Zn1 N1 C1 C2 -4.7(3)
Zn1 O1 C2 C3 -174.4(2)
Zn1 O1 C2 C1 7.7(3)
N1 C1 C2 O1 -2.0(3)
C6 C1 C2 O1 179.2(2)
N1 C1 C2 C3 -180.0(2)
C6 C1 C2 C3 1.2(4)
O1 C2 C3 C4 -178.4(2)
C1 C2 C3 C4 -0.5(4)
C2 C3 C4 C5 -0.2(4)
C3 C4 C5 C6 0.2(4)
N1 C1 C6 C5 180.0(2)
C2 C1 C6 C5 -1.3(4)
N1 C1 C6 C7 -0.5(3)
C2 C1 C6 C7 178.3(2)
C4 C5 C6 C1 0.6(4)
C4 C5 C6 C7 -179.0(2)
C1 C6 C7 C8 1.7(4)
C5 C6 C7 C8 -178.7(2)
C6 C7 C8 C9 -1.4(4)
C1 N1 C9 C8 1.5(3)
Zn1 N1 C9 C8 -172.56(17)
C1 N1 C9 C10 -178.9(2)
Zn1 N1 C9 C10 7.1(3)
C7 C8 C9 N1 -0.2(4)
C7 C8 C9 C10 -179.8(2)
C19 N2 C11 C16 0.4(4)
C19 N2 C11 C12 179.9(2)
N2 C11 C12 O2 3.6(3)
C16 C11 C12 O2 -176.9(2)
N2 C11 C12 C13 -177.2(2)
C16 C11 C12 C13 2.2(3)
O2 C12 C13 C14 179.0(2)
C11 C12 C13 C14 -0.1(4)
C12 C13 C14 C15 -1.2(4)
C13 C14 C15 C16 0.4(4)
N2 C11 C16 C17 -2.8(3)
C12 C11 C16 C17 177.8(2)
N2 C11 C16 C15 176.4(2)
C12 C11 C16 C15 -3.1(3)
C14 C15 C16 C11 1.7(4)
C14 C15 C16 C17 -179.2(2)
C11 C16 C17 C18 2.6(4)
C15 C16 C17 C18 -176.5(2)
C16 C17 C18 C19 0.0(4)
C11 N2 C19 C18 2.2(4)
C11 N2 C19 C20 -176.8(2)
C17 C18 C19 N2 -2.3(4)
C17 C18 C19 C20 176.6(2)
